data_4312284
loop_
_publ_author_name
'Sanjay K. Singh'
'Manoj Trivedi'
'M. Chandra'
'Abhaya N. Sahay'
'Daya Shankar Pandey'

_publ_section_title
;
 Luminescent Piano-Stool Complexes Incorporating
 1-(4-Cyanophenyl)imidazole: Synthesis, Spectral, and Structural Studies
;
_journal_name_full 'Inorganic Chemistry'
_journal_page_first 8600
_journal_page_last 8608
_journal_paper_doi 10.1021/ic049256m
_journal_volume 43
_journal_year 2004
_chemical_formula_moiety 'C35 H30 Cl3 F6 N3 P2 Ru'
_chemical_formula_sum 'C35 H30 Cl3 F6 N3 P2 Ru'
_chemical_formula_weight 875.98
_chemical_name_systematic
; 
 ? 
;
_space_group_IT_number 2
_symmetry_cell_setting triclinic
_symmetry_space_group_name_Hall '-P 1'
_symmetry_space_group_name_H-M 'P -1'
_atom_sites_solution_hydrogens geom
_atom_sites_solution_primary direct
_atom_sites_solution_secondary difmap
_audit_creation_method SHELXL-97
_cell_angle_alpha 99.373(8)
_cell_angle_beta 97.987(7)
_cell_angle_gamma 106.853(8)
_cell_formula_units_Z 2
_cell_length_a 11.1490(9)
_cell_length_b 11.5520(12)
_cell_length_c 15.0040(13)
_cell_measurement_temperature 293(2)
_cell_volume 1788.9(3)
_computing_cell_refinement 'Argus (Nonius, MACH3 software)'
_computing_data_collection 'Argus (Nonius, MACH3 software)'
_computing_data_reduction 'Maxus (Nonius software)'
_computing_molecular_graphics 'ORTEP-32 (Faruggia, 1997)'
_computing_publication_material 'SHELXL-97 (Sheldrick, 1997)'
_computing_structure_refinement 'SHELXL-97 (Sheldrick, 1997)'
_computing_structure_solution 'SHELXS-97 (Sheldrick, 1990)'
_diffrn_ambient_temperature 293(2)
_diffrn_measured_fraction_theta_full 0.901
_diffrn_measured_fraction_theta_max 0.901
_diffrn_measurement_device_type 'Enraf-Nonius CAD-4'
_diffrn_measurement_method \w/2\q
_diffrn_radiation_monochromator graphite
_diffrn_radiation_source 'fine-focus sealed tube'
_diffrn_radiation_type MoK\a
_diffrn_radiation_wavelength 0.70930
_diffrn_reflns_av_R_equivalents 0.0000
_diffrn_reflns_av_sigmaI/netI 0.0413
_diffrn_reflns_limit_h_max 13
_diffrn_reflns_limit_h_min 0
_diffrn_reflns_limit_k_max 13
_diffrn_reflns_limit_k_min -13
_diffrn_reflns_limit_l_max 17
_diffrn_reflns_limit_l_min -17
_diffrn_reflns_number 5659
_diffrn_reflns_theta_full 24.92
_diffrn_reflns_theta_max 24.92
_diffrn_reflns_theta_min 1.40
_diffrn_standards_decay_% 3
_exptl_absorpt_coefficient_mu 0.814
_exptl_absorpt_correction_type psi-scan
_exptl_crystal_colour 'Golden yellow'
_exptl_crystal_density_diffrn 1.626
_exptl_crystal_density_method 'not measured'
_exptl_crystal_description plate
_exptl_crystal_F_000 880
_exptl_crystal_size_max 0.35
_exptl_crystal_size_mid 0.25
_exptl_crystal_size_min 0.17
_refine_diff_density_max 0.942
_refine_diff_density_min -0.619
_refine_diff_density_rms 0.083
_refine_ls_extinction_method none
_refine_ls_goodness_of_fit_ref 1.092
_refine_ls_hydrogen_treatment mixed
_refine_ls_matrix_type full
_refine_ls_number_parameters 451
_refine_ls_number_reflns 5659
_refine_ls_number_restraints 0
_refine_ls_restrained_S_all 1.092
_refine_ls_R_factor_all 0.0597
_refine_ls_R_factor_gt 0.0463
_refine_ls_shift/su_max 0.036
_refine_ls_shift/su_mean 0.001
_refine_ls_structure_factor_coef Fsqd
_refine_ls_weighting_details 'w=1/[\s^2^(Fo^2^)+(0.0566P)^2^+1.6827P] where P=(Fo^2^+2Fc^2^)/3'
_refine_ls_weighting_scheme calc
_refine_ls_wR_factor_gt 0.1083
_refine_ls_wR_factor_ref 0.1168
_reflns_number_gt 4775
_reflns_number_total 5659
_reflns_threshold_expression >2sigma(I)
_cod_data_source_file ic049256msi20040608_091606.cif
_cod_data_source_block complex5
_cod_depositor_comments
;
The following automatic conversions were performed:
'_symmetry_cell_setting' value 'Triclinic' changed to 'triclinic'
according to '/home/saulius/struct/CIF-dictionaries/cif_core.dic'
dictionary named 'cif_core.dic' version 2.4.1 from 2010-06-29.

Automatic conversion script
Id: cif_fix_enum 1527 2010-12-29 10:47:43Z saulius 

The following automatic conversions were performed:

'_refine_ls_weighting_scheme' value 'calc
w=1/[\s^2^(Fo^2^)+(0.0566P)^2^+1.6827P] where P=(Fo^2^+2Fc^2^)/3' was
changed to 'calc'. New tag '_refine_ls_weighting_details' was
created. The value of the new tag was set to
'w=1/[\s^2^(Fo^2^)+(0.0566P)^2^+1.6827P] where P=(Fo^2^+2Fc^2^)/3'.

Automatic conversion script
Id: cif_fix_values 3143 2015-03-26 13:38:13Z robertas 
;
_cod_database_code 4312284

loop_
_symmetry_equiv_pos_as_xyz
'x, y, z'
'-x, -y, -z'

loop_
_atom_site_label
_atom_site_type_symbol
_atom_site_fract_x
_atom_site_fract_y
_atom_site_fract_z
_atom_site_U_iso_or_equiv
_atom_site_adp_type
_atom_site_occupancy
_atom_site_calc_flag
_atom_site_refinement_flags
_atom_site_disorder_assembly
_atom_site_disorder_group
Ru Ru 0.80565(4) 0.62355(3) 0.65579(3) 0.03779(13) Uani 1 d . . .
P1 P 0.87719(11) 0.77998(11) 0.79362(8) 0.0382(3) Uani 1 d . . .
P2 P 0.73459(13) 0.50892(14) 0.27558(10) 0.0547(4) Uani 1 d . . .
N1 N 0.9580(3) 0.7263(3) 0.6008(3) 0.0406(9) Uani 1 d . . .
N2 N 1.1451(4) 0.8342(4) 0.5788(3) 0.0492(10) Uani 1 d . . .
N3 N 1.7720(5) 1.1654(5) 0.6700(5) 0.0872(17) Uani 1 d . . .
C1 C 0.7042(11) 0.4530(6) 0.5485(5) 0.094(3) Uani 1 d . . .
H1 H 0.6744 0.4449 0.4860 0.113 Uiso 1 calc R . .
C2 C 0.6274(6) 0.4660(6) 0.6096(7) 0.086(2) Uani 1 d . . .
H2 H 0.5459 0.4680 0.5877 0.103 Uiso 1 calc R . .
C3 C 0.6631(7) 0.4759(5) 0.6972(5) 0.0710(17) Uani 1 d . . .
H3 H 0.6064 0.4822 0.7362 0.085 Uiso 1 calc R . .
C4 C 0.7839(8) 0.4770(5) 0.7331(4) 0.076(2) Uani 1 d . . .
H4 H 0.8095 0.4864 0.7963 0.092 Uiso 1 calc R . .
C5 C 0.8676(6) 0.4641(5) 0.6746(9) 0.096(3) Uani 1 d . . .
H5 H 0.9493 0.4635 0.6974 0.115 Uiso 1 calc R . .
C6 C 0.8245(12) 0.4518(6) 0.5786(9) 0.115(4) Uani 1 d . . .
H6 H 0.8777 0.4432 0.5372 0.138 Uiso 1 calc R . .
C7 C 0.7569(4) 0.8431(4) 0.8333(3) 0.0415(11) Uani 1 d . . .
C8 C 0.6335(5) 0.7655(5) 0.8269(4) 0.0531(13) Uani 1 d . . .
H8 H 0.6105 0.6823 0.7983 0.064 Uiso 1 calc R . .
C9 C 0.5452(5) 0.8112(6) 0.8625(4) 0.0635(15) Uani 1 d . . .
H9 H 0.4635 0.7578 0.8592 0.076 Uiso 1 calc R . .
C10 C 0.5751(6) 0.9333(6) 0.9026(4) 0.0647(16) Uani 1 d . . .
H10 H 0.5140 0.9633 0.9254 0.078 Uiso 1 calc R . .
C11 C 0.6965(6) 1.0113(6) 0.9088(4) 0.0705(17) Uani 1 d . . .
H11 H 0.7177 1.0948 0.9360 0.085 Uiso 1 calc R . .
C12 C 0.7876(5) 0.9669(5) 0.8750(4) 0.0575(14) Uani 1 d . . .
H12 H 0.8698 1.0205 0.8802 0.069 Uiso 1 calc R . .
C13 C 1.0067(4) 0.9183(4) 0.7894(3) 0.0414(11) Uani 1 d . . .
C14 C 0.9858(5) 0.9879(5) 0.7252(3) 0.0527(13) Uani 1 d . . .
H14 H 0.9066 0.9652 0.6861 0.063 Uiso 1 calc R . .
C15 C 1.0833(6) 1.0916(5) 0.7194(4) 0.0630(15) Uani 1 d . . .
H15 H 1.0686 1.1386 0.6768 0.076 Uiso 1 calc R . .
C16 C 1.2013(5) 1.1252(5) 0.7760(4) 0.0642(16) Uani 1 d . . .
H16 H 1.2671 1.1932 0.7706 0.077 Uiso 1 calc R . .
C17 C 1.2216(5) 1.0580(5) 0.8403(4) 0.0651(16) Uani 1 d . . .
H17 H 1.3011 1.0814 0.8793 0.078 Uiso 1 calc R . .
C18 C 1.1251(5) 0.9557(5) 0.8480(4) 0.0542(13) Uani 1 d . . .
H18 H 1.1396 0.9116 0.8927 0.065 Uiso 1 calc R . .
C19 C 0.9427(4) 0.7319(4) 0.8950(3) 0.0407(11) Uani 1 d . . .
C20 C 1.0362(5) 0.6750(5) 0.8873(4) 0.0509(12) Uani 1 d . . .
H20 H 1.0595 0.6579 0.8307 0.061 Uiso 1 calc R . .
C21 C 1.0949(6) 0.6436(5) 0.9631(4) 0.0634(15) Uani 1 d . . .
H21 H 1.1580 0.6065 0.9578 0.076 Uiso 1 calc R . .
C22 C 1.0587(7) 0.6678(5) 1.0461(4) 0.0740(19) Uani 1 d . . .
H22 H 1.0979 0.6470 1.0972 0.089 Uiso 1 calc R . .
C23 C 0.9653(6) 0.7225(5) 1.0550(4) 0.0666(16) Uani 1 d . . .
H23 H 0.9412 0.7379 1.1115 0.080 Uiso 1 calc R . .
C24 C 0.9072(5) 0.7547(5) 0.9787(3) 0.0536(13) Uani 1 d . . .
H24 H 0.8441 0.7917 0.9844 0.064 Uiso 1 calc R . .
C25 C 0.9408(5) 0.7680(5) 0.5194(3) 0.0590(14) Uani 1 d . . .
H25 H 0.8627 0.7525 0.4804 0.071 Uiso 1 calc R . .
C26 C 1.0547(5) 0.8337(6) 0.5063(4) 0.0660(16) Uani 1 d . . .
H26 H 1.0699 0.8721 0.4572 0.079 Uiso 1 calc R . .
C27 C 1.0810(5) 0.7659(4) 0.6321(3) 0.0462(11) Uani 1 d . . .
H27 H 1.1199 0.7490 0.6852 0.055 Uiso 1 calc R . .
C28 C 1.2781(5) 0.9041(5) 0.5973(3) 0.0471(12) Uani 1 d . . .
C29 C 1.3667(5) 0.8581(5) 0.6399(4) 0.0543(13) Uani 1 d . . .
H29 H 1.3405 0.7813 0.6556 0.065 Uiso 1 calc R . .
C30 C 1.4939(5) 0.9270(5) 0.6587(4) 0.0554(13) Uani 1 d . . .
H30 H 1.5541 0.8963 0.6872 0.067 Uiso 1 calc R . .
C31 C 1.5338(5) 1.0417(5) 0.6357(4) 0.0534(13) Uani 1 d . . .
C32 C 1.3168(5) 1.0175(5) 0.5728(4) 0.0594(14) Uani 1 d . . .
H32 H 1.2568 1.0477 0.5435 0.071 Uiso 1 calc R . .
C33 C 1.4447(5) 1.0858(5) 0.5921(4) 0.0620(15) Uani 1 d . . .
H33 H 1.4710 1.1620 0.5757 0.074 Uiso 1 calc R . .
C34 C 1.6670(6) 1.1113(6) 0.6543(4) 0.0672(16) Uani 1 d . . .
C35 C 0.4672(7) 0.6393(7) 0.0712(6) 0.099(2) Uani 1 d . . .
H35A H 0.4804 0.6660 0.0143 0.118 Uiso 1 calc R . .
H35B H 0.5453 0.6271 0.0989 0.118 Uiso 1 calc R . .
Cl1 Cl 0.68808(12) 0.74907(13) 0.59882(9) 0.0552(3) Uani 1 d . . .
Cl2 Cl 0.4375(2) 0.7549(2) 0.1452(2) 0.1210(8) Uani 1 d . . .
Cl3 Cl 0.34471(19) 0.50005(18) 0.04604(13) 0.0884(5) Uani 1 d . . .
F1 F 0.7539(4) 0.3837(4) 0.2276(3) 0.0988(13) Uani 1 d . . .
F2 F 0.8478(4) 0.5856(4) 0.2366(3) 0.1166(16) Uani 1 d . . .
F3 F 0.6338(4) 0.5010(5) 0.1905(3) 0.1138(15) Uani 1 d . . .
F4 F 0.7169(4) 0.6307(4) 0.3270(3) 0.1069(14) Uani 1 d . . .
F5 F 0.6232(3) 0.4283(4) 0.3171(3) 0.0843(11) Uani 1 d . . .
F6 F 0.8345(4) 0.5095(5) 0.3631(3) 0.1035(14) Uani 1 d . . .

loop_
_atom_site_aniso_label
_atom_site_aniso_U_11
_atom_site_aniso_U_22
_atom_site_aniso_U_33
_atom_site_aniso_U_23
_atom_site_aniso_U_13
_atom_site_aniso_U_12
Ru 0.0378(2) 0.0370(2) 0.0373(2) 0.00990(15) 0.00438(15) 0.01042(15)
P1 0.0401(6) 0.0370(6) 0.0364(6) 0.0103(5) 0.0030(5) 0.0114(5)
P2 0.0515(8) 0.0555(8) 0.0577(9) 0.0186(7) 0.0095(7) 0.0154(7)
N1 0.039(2) 0.042(2) 0.037(2) 0.0067(17) 0.0035(17) 0.0104(18)
N2 0.044(2) 0.058(3) 0.044(2) 0.020(2) 0.0068(19) 0.009(2)
N3 0.057(3) 0.074(4) 0.127(5) 0.030(3) 0.019(3) 0.009(3)
C1 0.163(9) 0.047(4) 0.044(4) -0.002(3) 0.004(5) 0.003(5)
C2 0.056(4) 0.055(4) 0.126(7) 0.031(4) -0.019(4) -0.003(3)
C3 0.069(4) 0.052(4) 0.096(5) 0.020(3) 0.040(4) 0.011(3)
C4 0.110(6) 0.040(3) 0.061(4) 0.020(3) -0.007(4) 0.001(3)
C5 0.048(4) 0.032(3) 0.205(10) 0.029(5) 0.004(5) 0.016(3)
C6 0.162(9) 0.034(3) 0.183(10) 0.022(5) 0.137(9) 0.035(5)
C7 0.045(3) 0.040(3) 0.038(3) 0.010(2) 0.004(2) 0.013(2)
C8 0.058(3) 0.048(3) 0.053(3) 0.008(2) 0.016(3) 0.017(3)
C9 0.050(3) 0.074(4) 0.063(4) 0.009(3) 0.016(3) 0.015(3)
C10 0.070(4) 0.078(4) 0.054(3) 0.002(3) 0.014(3) 0.043(4)
C11 0.077(4) 0.059(4) 0.070(4) -0.005(3) 0.002(3) 0.029(3)
C12 0.055(3) 0.048(3) 0.065(4) 0.002(3) 0.006(3) 0.017(3)
C13 0.046(3) 0.036(2) 0.039(3) 0.008(2) 0.004(2) 0.010(2)
C14 0.054(3) 0.048(3) 0.047(3) 0.014(2) -0.007(2) 0.008(2)
C15 0.073(4) 0.052(3) 0.058(3) 0.027(3) 0.001(3) 0.008(3)
C16 0.057(3) 0.051(3) 0.070(4) 0.021(3) 0.005(3) -0.006(3)
C17 0.046(3) 0.060(3) 0.074(4) 0.023(3) -0.007(3) -0.001(3)
C18 0.051(3) 0.053(3) 0.050(3) 0.020(2) -0.004(2) 0.006(2)
C19 0.044(3) 0.033(2) 0.037(3) 0.010(2) 0.000(2) 0.003(2)
C20 0.052(3) 0.048(3) 0.051(3) 0.017(2) 0.001(2) 0.015(2)
C21 0.064(4) 0.052(3) 0.069(4) 0.021(3) -0.010(3) 0.016(3)
C22 0.089(5) 0.055(4) 0.061(4) 0.026(3) -0.022(3) 0.006(3)
C23 0.090(5) 0.060(4) 0.042(3) 0.020(3) 0.004(3) 0.010(3)
C24 0.058(3) 0.051(3) 0.045(3) 0.012(2) 0.001(2) 0.011(3)
C25 0.054(3) 0.074(4) 0.040(3) 0.020(3) -0.001(2) 0.006(3)
C26 0.060(3) 0.087(4) 0.046(3) 0.034(3) 0.006(3) 0.006(3)
C27 0.048(3) 0.049(3) 0.044(3) 0.015(2) 0.011(2) 0.016(2)
C28 0.044(3) 0.049(3) 0.049(3) 0.016(2) 0.012(2) 0.011(2)
C29 0.055(3) 0.052(3) 0.059(3) 0.022(3) 0.016(3) 0.014(3)
C30 0.050(3) 0.057(3) 0.065(3) 0.021(3) 0.013(3) 0.021(3)
C31 0.049(3) 0.056(3) 0.056(3) 0.015(3) 0.015(2) 0.013(3)
C32 0.055(3) 0.060(3) 0.069(4) 0.030(3) 0.011(3) 0.020(3)
C33 0.061(4) 0.051(3) 0.075(4) 0.027(3) 0.019(3) 0.009(3)
C34 0.058(4) 0.068(4) 0.081(4) 0.026(3) 0.021(3) 0.020(3)
C35 0.090(5) 0.090(5) 0.131(7) 0.050(5) 0.039(5) 0.029(4)
Cl1 0.0562(8) 0.0624(8) 0.0521(7) 0.0154(6) 0.0022(6) 0.0290(6)
Cl2 0.0933(14) 0.0834(14) 0.181(2) 0.0091(14) 0.0343(15) 0.0277(11)
Cl3 0.0898(12) 0.0864(12) 0.0842(12) 0.0152(10) 0.0142(10) 0.0241(10)
F1 0.094(3) 0.083(3) 0.125(3) 0.003(2) 0.042(3) 0.037(2)
F2 0.101(3) 0.110(3) 0.142(4) 0.060(3) 0.056(3) 0.007(3)
F3 0.109(3) 0.152(4) 0.083(3) 0.044(3) -0.011(2) 0.048(3)
F4 0.124(4) 0.074(3) 0.119(3) 0.001(2) 0.022(3) 0.037(3)
F5 0.069(2) 0.094(3) 0.096(3) 0.034(2) 0.034(2) 0.020(2)
F6 0.071(2) 0.148(4) 0.090(3) 0.037(3) -0.003(2) 0.034(3)

loop_
_atom_type_symbol
_atom_type_description
_atom_type_scat_dispersion_real
_atom_type_scat_dispersion_imag
_atom_type_scat_source
C C 0.0033 0.0016 'International Tables Vol C Tables 4.2.6.8 and 6.1.1.4'
H H 0.0000 0.0000 'International Tables Vol C Tables 4.2.6.8 and 6.1.1.4'
N N 0.0061 0.0033 'International Tables Vol C Tables 4.2.6.8 and 6.1.1.4'
Cl Cl 0.1484 0.1585 'International Tables Vol C Tables 4.2.6.8 and 6.1.1.4'
F F 0.0171 0.0103 'International Tables Vol C Tables 4.2.6.8 and 6.1.1.4'
P P 0.1023 0.0942 'International Tables Vol C Tables 4.2.6.8 and 6.1.1.4'
Ru Ru -1.2594 0.8363 'International Tables Vol C Tables 4.2.6.8 and 6.1.1.4'

loop_
_geom_angle_atom_site_label_1
_geom_angle_atom_site_label_2
_geom_angle_atom_site_label_3
_geom_angle
_geom_angle_site_symmetry_1
_geom_angle_site_symmetry_3
_geom_angle_publ_flag
N1 Ru C4 134.0(3) . . ?
N1 Ru C5 100.7(3) . . ?
C4 Ru C5 37.1(3) . . ?
N1 Ru C2 139.5(3) . . ?
C4 Ru C2 64.0(3) . . ?
C5 Ru C2 76.7(2) . . ?
N1 Ru C3 164.96(19) . . ?
C4 Ru C3 36.5(3) . . ?
C5 Ru C3 65.8(3) . . ?
C2 Ru C3 34.2(3) . . ?
N1 Ru C6 88.6(2) . . ?
C4 Ru C6 66.6(3) . . ?
C5 Ru C6 37.7(3) . . ?
C2 Ru C6 64.5(3) . . ?
C3 Ru C6 76.6(2) . . ?
N1 Ru C1 105.7(3) . . ?
C4 Ru C1 76.8(2) . . ?
C5 Ru C1 65.8(3) . . ?
C2 Ru C1 35.8(3) . . ?
C3 Ru C1 63.5(3) . . ?
C6 Ru C1 35.8(4) . . ?
N1 Ru P1 89.14(10) . . ?
C4 Ru P1 91.82(17) . . ?
C5 Ru P1 110.5(3) . . ?
C2 Ru P1 130.1(3) . . ?
C3 Ru P1 101.63(19) . . ?
C6 Ru P1 146.5(4) . . ?
C1 Ru P1 165.1(2) . . ?
N1 Ru Cl1 86.08(11) . . ?
C4 Ru Cl1 139.9(2) . . ?
C5 Ru Cl1 162.0(2) . . ?
C2 Ru Cl1 87.28(18) . . ?
C3 Ru Cl1 104.93(19) . . ?
C6 Ru Cl1 127.1(4) . . ?
C1 Ru Cl1 96.4(3) . . ?
P1 Ru Cl1 86.05(4) . . ?
C7 P1 C19 103.0(2) . . ?
C7 P1 C13 103.3(2) . . ?
C19 P1 C13 102.6(2) . . ?
C7 P1 Ru 116.11(15) . . ?
C19 P1 Ru 114.83(15) . . ?
C13 P1 Ru 115.16(15) . . ?
F3 P2 F2 92.8(3) . . ?
F3 P2 F4 91.1(3) . . ?
F2 P2 F4 91.1(3) . . ?
F3 P2 F5 89.0(2) . . ?
F2 P2 F5 177.7(2) . . ?
F4 P2 F5 90.2(2) . . ?
F3 P2 F1 91.0(3) . . ?
F2 P2 F1 90.1(2) . . ?
F4 P2 F1 177.5(3) . . ?
F5 P2 F1 88.5(2) . . ?
F3 P2 F6 177.0(3) . . ?
F2 P2 F6 89.4(3) . . ?
F4 P2 F6 90.8(3) . . ?
F5 P2 F6 88.7(2) . . ?
F1 P2 F6 87.0(3) . . ?
C27 N1 C25 105.5(4) . . ?
C27 N1 Ru 130.7(3) . . ?
C25 N1 Ru 123.9(3) . . ?
C27 N2 C26 106.0(4) . . ?
C27 N2 C28 127.6(4) . . ?
C26 N2 C28 126.1(4) . . ?
C2 C1 C6 120.0(7) . . ?
C2 C1 Ru 71.5(4) . . ?
C6 C1 Ru 71.8(4) . . ?
C2 C1 H1 120.0 . . ?
C6 C1 H1 120.0 . . ?
Ru C1 H1 129.1 . . ?
C3 C2 C1 122.6(7) . . ?
C3 C2 Ru 73.1(4) . . ?
C1 C2 Ru 72.7(4) . . ?
C3 C2 H2 118.7 . . ?
C1 C2 H2 118.7 . . ?
Ru C2 H2 127.7 . . ?
C2 C3 C4 120.8(7) . . ?
C2 C3 Ru 72.7(4) . . ?
C4 C3 Ru 70.7(3) . . ?
C2 C3 H3 119.6 . . ?
C4 C3 H3 119.6 . . ?
Ru C3 H3 129.5 . . ?
C3 C4 C5 119.7(6) . . ?
C3 C4 Ru 72.8(4) . . ?
C5 C4 Ru 71.9(4) . . ?
C3 C4 H4 120.2 . . ?
C5 C4 H4 120.2 . . ?
Ru C4 H4 127.0 . . ?
C4 C5 C6 118.0(7) . . ?
C4 C5 Ru 71.0(3) . . ?
C6 C5 Ru 71.8(4) . . ?
C4 C5 H5 121.0 . . ?
C6 C5 H5 121.0 . . ?
Ru C5 H5 128.2 . . ?
C1 C6 C5 118.9(7) . . ?
C1 C6 Ru 72.5(4) . . ?
C5 C6 Ru 70.5(4) . . ?
C1 C6 H6 120.6 . . ?
C5 C6 H6 120.6 . . ?
Ru C6 H6 128.7 . . ?
C12 C7 C8 118.5(5) . . ?
C12 C7 P1 121.4(4) . . ?
C8 C7 P1 120.1(4) . . ?
C9 C8 C7 120.1(5) . . ?
C9 C8 H8 119.9 . . ?
C7 C8 H8 119.9 . . ?
C10 C9 C8 121.3(6) . . ?
C10 C9 H9 119.4 . . ?
C8 C9 H9 119.4 . . ?
C9 C10 C11 119.1(5) . . ?
C9 C10 H10 120.4 . . ?
C11 C10 H10 120.4 . . ?
C10 C11 C12 120.6(6) . . ?
C10 C11 H11 119.7 . . ?
C12 C11 H11 119.7 . . ?
C11 C12 C7 120.3(5) . . ?
C11 C12 H12 119.8 . . ?
C7 C12 H12 119.8 . . ?
C18 C13 C14 118.8(4) . . ?
C18 C13 P1 122.3(4) . . ?
C14 C13 P1 118.9(4) . . ?
C15 C14 C13 120.0(5) . . ?
C15 C14 H14 120.0 . . ?
C13 C14 H14 120.0 . . ?
C16 C15 C14 120.5(5) . . ?
C16 C15 H15 119.8 . . ?
C14 C15 H15 119.8 . . ?
C17 C16 C15 119.7(5) . . ?
C17 C16 H16 120.2 . . ?
C15 C16 H16 120.2 . . ?
C16 C17 C18 120.6(5) . . ?
C16 C17 H17 119.7 . . ?
C18 C17 H17 119.7 . . ?
C17 C18 C13 120.5(5) . . ?
C17 C18 H18 119.8 . . ?
C13 C18 H18 119.8 . . ?
C24 C19 C20 119.1(4) . . ?
C24 C19 P1 122.7(4) . . ?
C20 C19 P1 118.1(4) . . ?
C21 C20 C19 120.7(5) . . ?
C21 C20 H20 119.6 . . ?
C19 C20 H20 119.6 . . ?
C22 C21 C20 119.2(6) . . ?
C22 C21 H21 120.4 . . ?
C20 C21 H21 120.4 . . ?
C21 C22 C23 121.0(5) . . ?
C21 C22 H22 119.5 . . ?
C23 C22 H22 119.5 . . ?
C22 C23 C24 119.6(6) . . ?
C22 C23 H23 120.2 . . ?
C24 C23 H23 120.2 . . ?
C19 C24 C23 120.3(6) . . ?
C19 C24 H24 119.8 . . ?
C23 C24 H24 119.8 . . ?
C26 C25 N1 108.9(5) . . ?
C26 C25 H25 125.6 . . ?
N1 C25 H25 125.6 . . ?
C25 C26 N2 107.4(4) . . ?
C25 C26 H26 126.3 . . ?
N2 C26 H26 126.3 . . ?
N1 C27 N2 112.2(4) . . ?
N1 C27 H27 123.9 . . ?
N2 C27 H27 123.9 . . ?
C29 C28 C32 120.5(5) . . ?
C29 C28 N2 119.8(4) . . ?
C32 C28 N2 119.7(5) . . ?
C30 C29 C28 119.3(5) . . ?
C30 C29 H29 120.4 . . ?
C28 C29 H29 120.4 . . ?
C29 C30 C31 120.8(5) . . ?
C29 C30 H30 119.6 . . ?
C31 C30 H30 119.6 . . ?
C33 C31 C30 119.4(5) . . ?
C33 C31 C34 120.5(5) . . ?
C30 C31 C34 120.0(5) . . ?
C33 C32 C28 119.6(5) . . ?
C33 C32 H32 120.2 . . ?
C28 C32 H32 120.2 . . ?
C31 C33 C32 120.4(5) . . ?
C31 C33 H33 119.8 . . ?
C32 C33 H33 119.8 . . ?
N3 C34 C31 179.0(7) . . ?
Cl3 C35 Cl2 113.1(4) . . ?
Cl3 C35 H35A 109.0 . . ?
Cl2 C35 H35A 109.0 . . ?
Cl3 C35 H35B 109.0 . . ?
Cl2 C35 H35B 109.0 . . ?
H35A C35 H35B 107.8 . . ?

loop_
_geom_bond_atom_site_label_1
_geom_bond_atom_site_label_2
_geom_bond_distance
_geom_bond_site_symmetry_2
_geom_bond_publ_flag
Ru N1 2.124(4) . ?
Ru C4 2.179(5) . ?
Ru C5 2.191(6) . ?
Ru C2 2.202(6) . ?
Ru C3 2.206(6) . ?
Ru C6 2.209(6) . ?
Ru C1 2.218(6) . ?
Ru P1 2.3806(13) . ?
Ru Cl1 2.3971(13) . ?
P1 C7 1.825(5) . ?
P1 C19 1.832(4) . ?
P1 C13 1.834(5) . ?
P2 F3 1.551(4) 1 ?
P2 F3 1.551(4) . ?
P2 F2 1.564(4) . ?
P2 F4 1.570(4) . ?
P2 F5 1.591(4) 1 ?
P2 F5 1.591(4) . ?
P2 F1 1.594(4) . ?
P2 F6 1.597(4) . ?
N1 C27 1.303(6) . ?
N1 C25 1.394(6) . ?
N2 C27 1.347(6) . ?
N2 C26 1.374(6) . ?
N2 C28 1.430(6) . ?
N3 C34 1.126(7) . ?
C1 C2 1.358(11) . ?
C1 C6 1.359(13) . ?
C1 H1 0.9300 . ?
C2 C3 1.295(10) . ?
C2 H2 0.9300 . ?
C3 C4 1.375(10) . ?
C3 H3 0.9300 . ?
C4 C5 1.389(11) . ?
C4 H4 0.9300 . ?
C5 C6 1.423(13) . ?
C5 H5 0.9300 . ?
C6 H6 0.9300 . ?
C7 C12 1.385(7) . ?
C7 C8 1.387(7) . ?
C8 C9 1.375(7) . ?
C8 H8 0.9300 . ?
C9 C10 1.363(8) . ?
C9 H9 0.9300 . ?
C10 C11 1.372(9) . ?
C10 H10 0.9300 . ?
C11 C12 1.382(8) . ?
C11 H11 0.9300 . ?
C12 H12 0.9300 . ?
C13 C18 1.387(7) . ?
C13 C14 1.389(6) . ?
C14 C15 1.389(7) . ?
C14 H14 0.9300 . ?
C15 C16 1.375(8) . ?
C15 H15 0.9300 . ?
C16 C17 1.367(8) . ?
C16 H16 0.9300 . ?
C17 C18 1.382(7) . ?
C17 H17 0.9300 . ?
C18 H18 0.9300 . ?
C19 C24 1.377(7) . ?
C19 C20 1.393(7) . ?
C20 C21 1.384(7) . ?
C20 H20 0.9300 . ?
C21 C22 1.373(9) . ?
C21 H21 0.9300 . ?
C22 C23 1.375(9) . ?
C22 H22 0.9300 . ?
C23 C24 1.392(7) . ?
C23 H23 0.9300 . ?
C24 H24 0.9300 . ?
C25 C26 1.336(7) . ?
C25 H25 0.9300 . ?
C26 H26 0.9300 . ?
C27 H27 0.9300 . ?
C28 C29 1.380(7) . ?
C28 C32 1.383(7) . ?
C29 C30 1.374(7) . ?
C29 H29 0.9300 . ?
C30 C31 1.387(7) . ?
C30 H30 0.9300 . ?
C31 C33 1.376(8) . ?
C31 C34 1.431(8) . ?
C32 C33 1.377(8) . ?
C32 H32 0.9300 . ?
C33 H33 0.9300 . ?
C35 Cl3 1.726(7) . ?
C35 Cl2 1.732(8) . ?
C35 H35A 0.9700 . ?
C35 H35B 0.9700 . ?

loop_
_geom_hbond_atom_site_label_D
_geom_hbond_atom_site_label_H
_geom_hbond_atom_site_label_A
_geom_hbond_distance_DH
_geom_hbond_distance_HA
_geom_hbond_distance_DA
_geom_hbond_angle_DHA
_geom_hbond_site_symmetry_A
C1 H1 F5 0.93 2.48 3.407(8) 172.9 1
C9 H9 F1 0.93 2.52 3.379(7) 152.9 2_666
C20 H20 F1 0.93 2.50 3.251(7) 137.5 2_766
C35 H35B F3 0.97 2.47 3.307(9) 144.6 1
C25 H25 Cl1 0.93 2.81 3.173(6) 104.6 .

loop_
_geom_torsion_atom_site_label_1
_geom_torsion_atom_site_label_2
_geom_torsion_atom_site_label_3
_geom_torsion_atom_site_label_4
_geom_torsion
_geom_torsion_site_symmetry_1
_geom_torsion_site_symmetry_2
_geom_torsion_site_symmetry_3
_geom_torsion_site_symmetry_4
_geom_torsion_publ_flag
N1 Ru P1 C7 127.89(19) . . . . ?
C4 Ru P1 C7 -98.2(3) . . . . ?
C5 Ru P1 C7 -131.0(3) . . . . ?
C2 Ru P1 C7 -41.3(3) . . . . ?
C3 Ru P1 C7 -62.7(3) . . . . ?
C6 Ru P1 C7 -146.0(4) . . . . ?
C1 Ru P1 C7 -58.3(11) . . . . ?
Cl1 Ru P1 C7 41.76(17) . . . . ?
N1 Ru P1 C19 -111.9(2) . . . . ?
C4 Ru P1 C19 22.0(3) . . . . ?
C5 Ru P1 C19 -10.8(3) . . . . ?
C2 Ru P1 C19 78.8(3) . . . . ?
C3 Ru P1 C19 57.5(3) . . . . ?
C6 Ru P1 C19 -25.8(4) . . . . ?
C1 Ru P1 C19 61.9(11) . . . . ?
Cl1 Ru P1 C19 161.93(17) . . . . ?
N1 Ru P1 C13 6.96(19) . . . . ?
C4 Ru P1 C13 140.9(3) . . . . ?
C5 Ru P1 C13 108.1(3) . . . . ?
C2 Ru P1 C13 -162.3(3) . . . . ?
C3 Ru P1 C13 176.4(3) . . . . ?
C6 Ru P1 C13 93.1(4) . . . . ?
C1 Ru P1 C13 -179.2(11) . . . . ?
Cl1 Ru P1 C13 -79.17(17) . . . . ?
C4 Ru N1 C27 -35.2(5) . . . . ?
C5 Ru N1 C27 -54.2(5) . . . . ?
C2 Ru N1 C27 -136.3(5) . . . . ?
C3 Ru N1 C27 -79.7(10) . . . . ?
C6 Ru N1 C27 -90.1(6) . . . . ?
C1 Ru N1 C27 -121.9(5) . . . . ?
P1 Ru N1 C27 56.5(4) . . . . ?
Cl1 Ru N1 C27 142.6(4) . . . . ?
C4 Ru N1 C25 146.3(4) . . . . ?
C5 Ru N1 C25 127.3(5) . . . . ?
C2 Ru N1 C25 45.2(5) . . . . ?
C3 Ru N1 C25 101.8(10) . . . . ?
C6 Ru N1 C25 91.4(6) . . . . ?
C1 Ru N1 C25 59.6(5) . . . . ?
P1 Ru N1 C25 -122.0(4) . . . . ?
Cl1 Ru N1 C25 -35.9(4) . . . . ?
N1 Ru C1 C2 -164.0(4) . . . . ?
C4 Ru C1 C2 63.6(5) . . . . ?
C5 Ru C1 C2 101.1(5) . . . . ?
C3 Ru C1 C2 27.2(4) . . . . ?
C6 Ru C1 C2 131.8(7) . . . . ?
P1 Ru C1 C2 22.4(14) . . . . ?
Cl1 Ru C1 C2 -76.3(4) . . . . ?
N1 Ru C1 C6 64.2(5) . . . . ?
C4 Ru C1 C6 -68.2(5) . . . . ?
C5 Ru C1 C6 -30.7(5) . . . . ?
C2 Ru C1 C6 -131.8(7) . . . . ?
C3 Ru C1 C6 -104.5(5) . . . . ?
P1 Ru C1 C6 -109.4(13) . . . . ?
Cl1 Ru C1 C6 151.9(5) . . . . ?
C6 C1 C2 C3 -1.0(11) . . . . ?
Ru C1 C2 C3 -55.9(6) . . . . ?
C6 C1 C2 Ru 54.9(6) . . . . ?
N1 Ru C2 C3 157.3(4) . . . . ?
C4 Ru C2 C3 29.1(4) . . . . ?
C5 Ru C2 C3 66.3(5) . . . . ?
C6 Ru C2 C3 104.3(6) . . . . ?
C1 Ru C2 C3 133.2(7) . . . . ?
P1 Ru C2 C3 -39.4(5) . . . . ?
Cl1 Ru C2 C3 -122.0(5) . . . . ?
N1 Ru C2 C1 24.1(6) . . . . ?
C4 Ru C2 C1 -104.0(5) . . . . ?
C5 Ru C2 C1 -66.9(5) . . . . ?
C3 Ru C2 C1 -133.2(7) . . . . ?
C6 Ru C2 C1 -28.9(5) . . . . ?
P1 Ru C2 C1 -172.6(4) . . . . ?
Cl1 Ru C2 C1 104.9(5) . . . . ?
C1 C2 C3 C4 1.9(10) . . . . ?
Ru C2 C3 C4 -53.9(5) . . . . ?
C1 C2 C3 Ru 55.8(6) . . . . ?
N1 Ru C3 C2 -74.7(11) . . . . ?
C4 Ru C3 C2 -132.7(7) . . . . ?
C5 Ru C3 C2 -102.3(6) . . . . ?
C6 Ru C3 C2 -64.0(6) . . . . ?
C1 Ru C3 C2 -28.5(5) . . . . ?
P1 Ru C3 C2 150.3(5) . . . . ?
Cl1 Ru C3 C2 61.3(5) . . . . ?
N1 Ru C3 C4 57.9(11) . . . . ?
C5 Ru C3 C4 30.3(4) . . . . ?
C2 Ru C3 C4 132.7(7) . . . . ?
C6 Ru C3 C4 68.6(5) . . . . ?
C1 Ru C3 C4 104.2(5) . . . . ?
P1 Ru C3 C4 -77.1(4) . . . . ?
Cl1 Ru C3 C4 -166.1(4) . . . . ?
C2 C3 C4 C5 -1.8(9) . . . . ?
Ru C3 C4 C5 -56.7(5) . . . . ?
C2 C3 C4 Ru 54.9(6) . . . . ?
N1 Ru C4 C3 -162.2(4) . . . . ?
C5 Ru C4 C3 -130.2(6) . . . . ?
C2 Ru C4 C3 -27.4(4) . . . . ?
C6 Ru C4 C3 -99.2(5) . . . . ?
C1 Ru C4 C3 -63.0(5) . . . . ?
P1 Ru C4 C3 107.2(4) . . . . ?
Cl1 Ru C4 C3 21.2(5) . . . . ?
N1 Ru C4 C5 -32.0(5) . . . . ?
C2 Ru C4 C5 102.9(5) . . . . ?
C3 Ru C4 C5 130.2(6) . . . . ?
C6 Ru C4 C5 31.0(5) . . . . ?
C1 Ru C4 C5 67.2(5) . . . . ?
P1 Ru C4 C5 -122.6(4) . . . . ?
Cl1 Ru C4 C5 151.4(4) . . . . ?
C3 C4 C5 C6 0.9(9) . . . . ?
Ru C4 C5 C6 -56.2(5) . . . . ?
C3 C4 C5 Ru 57.1(5) . . . . ?
N1 Ru C5 C4 157.2(4) . . . . ?
C2 Ru C5 C4 -64.2(5) . . . . ?
C3 Ru C5 C4 -29.9(4) . . . . ?
C6 Ru C5 C4 -129.4(6) . . . . ?
C1 Ru C5 C4 -100.3(5) . . . . ?
P1 Ru C5 C4 64.0(4) . . . . ?
Cl1 Ru C5 C4 -91.9(12) . . . . ?
N1 Ru C5 C6 -73.4(5) . . . . ?
C4 Ru C5 C6 129.4(6) . . . . ?
C2 Ru C5 C6 65.3(5) . . . . ?
C3 Ru C5 C6 99.6(5) . . . . ?
C1 Ru C5 C6 29.1(4) . . . . ?
P1 Ru C5 C6 -166.5(5) . . . . ?
Cl1 Ru C5 C6 37.6(13) . . . . ?
C2 C1 C6 C5 0.2(10) . . . . ?
Ru C1 C6 C5 54.9(6) . . . . ?
C2 C1 C6 Ru -54.8(6) . . . . ?
C4 C5 C6 C1 -0.1(9) . . . . ?
Ru C5 C6 C1 -55.9(6) . . . . ?
C4 C5 C6 Ru 55.8(5) . . . . ?
N1 Ru C6 C1 -119.9(5) . . . . ?
C4 Ru C6 C1 100.0(5) . . . . ?
C5 Ru C6 C1 130.5(6) . . . . ?
C2 Ru C6 C1 28.9(4) . . . . ?
C3 Ru C6 C1 62.9(5) . . . . ?
P1 Ru C6 C1 153.8(5) . . . . ?
Cl1 Ru C6 C1 -35.9(6) . . . . ?
N1 Ru C6 C5 109.6(5) . . . . ?
C4 Ru C6 C5 -30.5(4) . . . . ?
C2 Ru C6 C5 -101.6(5) . . . . ?
C3 Ru C6 C5 -67.6(5) . . . . ?
C1 Ru C6 C5 -130.5(6) . . . . ?
P1 Ru C6 C5 23.3(7) . . . . ?
Cl1 Ru C6 C5 -166.4(4) . . . . ?
C19 P1 C7 C12 89.4(4) . . . . ?
C13 P1 C7 C12 -17.2(5) . . . . ?
Ru P1 C7 C12 -144.2(4) . . . . ?
C19 P1 C7 C8 -86.9(4) . . . . ?
C13 P1 C7 C8 166.5(4) . . . . ?
Ru P1 C7 C8 39.4(4) . . . . ?
C12 C7 C8 C9 -1.0(8) . . . . ?
P1 C7 C8 C9 175.5(4) . . . . ?
C7 C8 C9 C10 1.7(9) . . . . ?
C8 C9 C10 C11 -1.2(9) . . . . ?
C9 C10 C11 C12 -0.1(9) . . . . ?
C10 C11 C12 C7 0.7(9) . . . . ?
C8 C7 C12 C11 -0.2(8) . . . . ?
P1 C7 C12 C11 -176.6(4) . . . . ?
C7 P1 C13 C18 113.3(4) . . . . ?
C19 P1 C13 C18 6.4(5) . . . . ?
Ru P1 C13 C18 -119.1(4) . . . . ?
C7 P1 C13 C14 -67.0(4) . . . . ?
C19 P1 C13 C14 -173.8(4) . . . . ?
Ru P1 C13 C14 60.7(4) . . . . ?
C18 C13 C14 C15 1.2(8) . . . . ?
P1 C13 C14 C15 -178.6(4) . . . . ?
C13 C14 C15 C16 0.8(9) . . . . ?
C14 C15 C16 C17 -1.9(10) . . . . ?
C15 C16 C17 C18 1.0(10) . . . . ?
C16 C17 C18 C13 1.1(9) . . . . ?
C14 C13 C18 C17 -2.1(8) . . . . ?
P1 C13 C18 C17 177.7(5) . . . . ?
C7 P1 C19 C24 -4.9(5) . . . . ?
C13 P1 C19 C24 102.2(4) . . . . ?
Ru P1 C19 C24 -132.1(4) . . . . ?
C7 P1 C19 C20 178.0(4) . . . . ?
C13 P1 C19 C20 -74.9(4) . . . . ?
Ru P1 C19 C20 50.8(4) . . . . ?
C24 C19 C20 C21 -1.2(7) . . . . ?
P1 C19 C20 C21 176.0(4) . . . . ?
C19 C20 C21 C22 0.8(8) . . . . ?
C20 C21 C22 C23 0.1(9) . . . . ?
C21 C22 C23 C24 -0.5(9) . . . . ?
C20 C19 C24 C23 0.8(7) . . . . ?
P1 C19 C24 C23 -176.3(4) . . . . ?
C22 C23 C24 C19 0.1(8) . . . . ?
C27 N1 C25 C26 -1.5(6) . . . . ?
Ru N1 C25 C26 177.4(4) . . . . ?
N1 C25 C26 N2 0.2(7) . . . . ?
C27 N2 C26 C25 1.1(7) . . . . ?
C28 N2 C26 C25 -173.2(5) . . . . ?
C25 N1 C27 N2 2.2(6) . . . . ?
Ru N1 C27 N2 -176.5(3) . . . . ?
C26 N2 C27 N1 -2.1(6) . . . . ?
C28 N2 C27 N1 172.1(5) . . . . ?
C27 N2 C28 C29 37.9(8) . . . . ?
C26 N2 C28 C29 -149.0(6) . . . . ?
C27 N2 C28 C32 -141.7(5) . . . . ?
C26 N2 C28 C32 31.3(8) . . . . ?
C32 C28 C29 C30 0.7(8) . . . . ?
N2 C28 C29 C30 -178.9(5) . . . . ?
C28 C29 C30 C31 0.2(8) . . . . ?
C29 C30 C31 C33 -1.0(8) . . . . ?
C29 C30 C31 C34 -178.9(5) . . . . ?
C29 C28 C32 C33 -0.8(9) . . . . ?
N2 C28 C32 C33 178.9(5) . . . . ?
C30 C31 C33 C32 1.0(9) . . . . ?
C34 C31 C33 C32 178.8(6) . . . . ?
C28 C32 C33 C31 -0.1(9) . . . . ?
C33 C31 C34 N3 150(42) . . . . ?
C30 C31 C34 N3 -33(43) . . . . ?
